data_7710788
loop_
_publ_author_name
'Yureva, E. A.'
'Korchagin, D. V.'
'Anichkin, A. A.'
'Shilov, G. V.'
'Babeshkin, K. A.'
'Efimov, N. N.'
'Palii, A. V.'
'Aldoshin, S. M.'

_publ_section_title
;
 Evidence for zero-field slow magnetic relaxation in a Co(ii) complex with
 a pseudo-tetrahedral N2I2 environment
;
_journal_name_full 'Dalton Transactions'
_journal_paper_doi 10.1039/D2DT01336C
_journal_year 2022
_chemical_formula_sum 'C10 H16 Co I2 N4'
_chemical_formula_weight 505.00
_space_group_crystal_system monoclinic
_space_group_IT_number 14
_space_group_name_Hall '-P 2yn'
_space_group_name_H-M_alt 'P 1 21/n 1'
_atom_sites_solution_hydrogens geom
_audit_creation_method SHELXL-2018/3
_audit_update_record
;
2022-03-28 deposited with the CCDC.	2022-07-25 downloaded from the CCDC.
;
_cell_angle_alpha 90
_cell_angle_beta 98.042(2)
_cell_angle_gamma 90
_cell_formula_units_Z 4
_cell_length_a 8.47783(19)
_cell_length_b 14.8545(3)
_cell_length_c 12.8023(3)
_cell_measurement_reflns_used 14118
_cell_measurement_temperature 100(1)
_cell_measurement_theta_max 35.6649
_cell_measurement_theta_min 3.0370
_cell_volume 1596.39(6)
_computing_cell_refinement
;
CrysAlisPro, Agilent Technologies,
Version 1.171.36.20 (release 27-06-2012 CrysAlis171 .NET)
(compiled Jul 11 2012,15:38:31)
;
_computing_data_collection
;
CrysAlisPro, Agilent Technologies,
Version 1.171.36.20 (release 27-06-2012 CrysAlis171 .NET)
(compiled Jul 11 2012,15:38:31)
;
_computing_data_reduction
;
CrysAlisPro, Agilent Technologies,
Version 1.171.36.20 (release 27-06-2012 CrysAlis171 .NET)
(compiled Jul 11 2012,15:38:31)
;
_computing_structure_refinement 'SHELXL-2018/3 (Sheldrick, 2018)'
_computing_structure_solution 'SIR92 (Giacovazzo et al, 1992)'
_diffrn_ambient_temperature 100(1)
_diffrn_measured_fraction_theta_full 0.999
_diffrn_measured_fraction_theta_max 0.999
_diffrn_measurement_device_type 'Xcalibur, Eos'
_diffrn_measurement_method '\w scans'
_diffrn_radiation_monochromator graphite
_diffrn_radiation_source 'Enhance (Mo) X-ray Source'
_diffrn_radiation_type MoK\a
_diffrn_radiation_wavelength 0.71073
_diffrn_reflns_av_R_equivalents 0.0188
_diffrn_reflns_av_unetI/netI 0.0168
_diffrn_reflns_Laue_measured_fraction_full 0.999
_diffrn_reflns_Laue_measured_fraction_max 0.999
_diffrn_reflns_limit_h_max 13
_diffrn_reflns_limit_h_min -12
_diffrn_reflns_limit_k_max 23
_diffrn_reflns_limit_k_min -20
_diffrn_reflns_limit_l_max 20
_diffrn_reflns_limit_l_min -20
_diffrn_reflns_number 25984
_diffrn_reflns_point_group_measured_fraction_full 0.999
_diffrn_reflns_point_group_measured_fraction_max 0.999
_diffrn_reflns_theta_full 25.242
_diffrn_reflns_theta_max 34.069
_diffrn_reflns_theta_min 3.043
_exptl_absorpt_coefficient_mu 4.929
_exptl_absorpt_correction_T_max 1.00000
_exptl_absorpt_correction_T_min 0.61088
_exptl_absorpt_correction_type multi-scan
_exptl_absorpt_process_details
;
CrysAlisPro, Agilent Technologies,
Version 1.171.36.20 (release 27-06-2012 CrysAlis171 .NET)
(compiled Jul 11 2012,15:38:31)
Empirical absorption correction using spherical harmonics,
 implemented in SCALE3 ABSPACK scaling algorithm.
;
_exptl_crystal_colour 'blue greenish'
_exptl_crystal_density_diffrn 2.101
_exptl_crystal_description prism
_exptl_crystal_F_000 948
_exptl_crystal_size_max 0.20
_exptl_crystal_size_mid 0.10
_exptl_crystal_size_min 0.05
_refine_diff_density_max 2.350
_refine_diff_density_min -0.501
_refine_diff_density_rms 0.101
_refine_ls_extinction_method none
_refine_ls_goodness_of_fit_ref 1.071
_refine_ls_hydrogen_treatment constr
_refine_ls_matrix_type full
_refine_ls_number_parameters 158
_refine_ls_number_reflns 6543
_refine_ls_number_restraints 0
_refine_ls_restrained_S_all 1.071
_refine_ls_R_factor_all 0.0284
_refine_ls_R_factor_gt 0.0214
_refine_ls_shift/su_max 0.001
_refine_ls_shift/su_mean 0.000
_refine_ls_structure_factor_coef Fsqd
_refine_ls_weighting_details 'w=1/[\s^2^(Fo^2^)+(0.0212P)^2^+0.5716P] where P=(Fo^2^+2Fc^2^)/3'
_refine_ls_weighting_scheme calc
_refine_ls_wR_factor_gt 0.0474
_refine_ls_wR_factor_ref 0.0500
_reflns_Friedel_coverage 0.000
_reflns_number_gt 5581
_reflns_number_total 6543
_reflns_threshold_expression 'I > 2\s(I)'
_cod_data_source_file d2dt01336c2.cif
_cod_data_source_block I
_cod_original_sg_symbol_H-M 'P 21/n'
_cod_database_code 7710788
_shelx_shelxl_version_number 2018/3
_shelx_space_group_comment
;
The symmetry employed for this shelxl refinement is uniquely defined
by the following loop, which should always be used as a source of
symmetry information in preference to the above space-group names.
They are only intended as comments.
;

loop_
_space_group_symop_operation_xyz
'x, y, z'
'-x+1/2, y+1/2, -z+1/2'
'-x, -y, -z'
'x-1/2, -y-1/2, z-1/2'

loop_
_atom_site_label
_atom_site_type_symbol
_atom_site_fract_x
_atom_site_fract_y
_atom_site_fract_z
_atom_site_U_iso_or_equiv
_atom_site_adp_type
_atom_site_occupancy
_atom_site_site_symmetry_order
_atom_site_calc_flag
_atom_site_refinement_flags_posn
_atom_site_refinement_flags_adp
_atom_site_refinement_flags_occupancy
_atom_site_disorder_assembly
_atom_site_disorder_group
I1 I 0.40794(2) 0.13703(2) 0.68533(2) 0.01572(3) Uani 1 1 d . . . . .
I2 I 0.77015(2) 0.13879(2) 0.96154(2) 0.01847(3) Uani 1 1 d . . . . .
Co1 Co 0.59141(2) 0.23202(2) 0.82254(2) 0.01288(4) Uani 1 1 d . . . . .
N2 N 0.67168(16) 0.30858(9) 0.62202(10) 0.0163(2) Uani 1 1 d . . . . .
H2A H 0.598797 0.275772 0.587358 0.020 Uiso 1 1 calc R U . . .
C10 C 0.4265(2) 0.39410(16) 1.17508(13) 0.0273(4) Uani 1 1 d . . . . .
H10A H 0.429460 0.337239 1.210926 0.041 Uiso 1 1 calc R U . . .
H10B H 0.335192 0.427670 1.189374 0.041 Uiso 1 1 calc R U . . .
H10C H 0.521625 0.427400 1.199502 0.041 Uiso 1 1 calc R U . . .
N1 N 0.70658(15) 0.30853(9) 0.72909(10) 0.0155(2) Uani 1 1 d . . . . .
N4 N 0.50736(16) 0.31708(10) 1.01843(10) 0.0169(2) Uani 1 1 d . . . . .
H4A H 0.575437 0.283076 1.055783 0.020 Uiso 1 1 calc R U . . .
C1 C 0.7465(2) 0.37962(13) 0.46059(13) 0.0230(3) Uani 1 1 d . . . . .
H1A H 0.732779 0.322341 0.425782 0.034 Uiso 1 1 calc R U . . .
H1B H 0.839957 0.408592 0.442078 0.034 Uiso 1 1 calc R U . . .
H1C H 0.654979 0.416666 0.438925 0.034 Uiso 1 1 calc R U . . .
C9 C 0.41623(19) 0.37856(12) 1.05911(13) 0.0190(3) Uani 1 1 d . . . . .
C2 C 0.76477(19) 0.36610(11) 0.57668(13) 0.0174(3) Uani 1 1 d . . . . .
C7 C 0.3657(2) 0.37731(11) 0.88394(13) 0.0192(3) Uani 1 1 d . . . . .
C4 C 0.8265(2) 0.36777(11) 0.75147(13) 0.0186(3) Uani 1 1 d . . . . .
C6 C 0.3024(3) 0.39258(14) 0.77060(15) 0.0302(4) Uani 1 1 d . . . . .
H6A H 0.389250 0.394045 0.729851 0.045 Uiso 1 1 calc R U . . .
H6B H 0.246429 0.448895 0.763249 0.045 Uiso 1 1 calc R U . . .
H6C H 0.230969 0.344633 0.745786 0.045 Uiso 1 1 calc R U . . .
C8 C 0.3232(2) 0.41807(13) 0.97435(14) 0.0232(3) Uani 1 1 d . . . . .
H8A H 0.247338 0.462923 0.976891 0.028 Uiso 1 1 calc R U . . .
C5 C 0.8970(2) 0.38543(14) 0.86316(14) 0.0290(4) Uani 1 1 d . . . . .
H5A H 0.815632 0.380135 0.907971 0.043 Uiso 1 1 calc R U . . .
H5B H 0.940839 0.445094 0.868840 0.043 Uiso 1 1 calc R U . . .
H5C H 0.979731 0.342393 0.884453 0.043 Uiso 1 1 calc R U . . .
C3 C 0.8662(2) 0.40438(12) 0.65817(14) 0.0214(3) Uani 1 1 d . . . . .
H3A H 0.945673 0.446444 0.652139 0.026 Uiso 1 1 calc R U . . .
N3 N 0.47882(16) 0.31521(9) 0.91122(10) 0.0160(2) Uani 1 1 d . . . . .

loop_
_atom_site_aniso_label
_atom_site_aniso_U_11
_atom_site_aniso_U_22
_atom_site_aniso_U_33
_atom_site_aniso_U_23
_atom_site_aniso_U_13
_atom_site_aniso_U_12
I1 0.01770(5) 0.01460(5) 0.01369(5) -0.00038(3) -0.00194(4) -0.00314(3)
I2 0.02095(5) 0.01783(5) 0.01481(5) 0.00062(4) -0.00394(4) 0.00265(4)
Co1 0.01370(9) 0.01421(9) 0.01044(9) -0.00008(7) 0.00063(7) -0.00067(7)
N2 0.0178(6) 0.0192(6) 0.0116(5) 0.0004(5) 0.0010(4) -0.0024(5)
C10 0.0259(9) 0.0402(11) 0.0163(8) -0.0074(7) 0.0053(7) -0.0011(8)
N1 0.0174(6) 0.0172(6) 0.0115(5) 0.0003(5) 0.0008(4) -0.0020(5)
N4 0.0175(6) 0.0214(7) 0.0117(5) 0.0002(5) 0.0016(5) 0.0014(5)
C1 0.0273(8) 0.0271(9) 0.0154(7) 0.0026(6) 0.0059(6) -0.0002(7)
C9 0.0165(7) 0.0238(8) 0.0169(7) -0.0044(6) 0.0035(6) -0.0015(6)
C2 0.0175(7) 0.0187(7) 0.0166(7) 0.0023(6) 0.0043(5) 0.0013(5)
C7 0.0210(7) 0.0188(7) 0.0170(7) -0.0032(6) -0.0009(6) 0.0029(6)
C4 0.0197(7) 0.0180(7) 0.0170(7) 0.0029(6) -0.0010(6) -0.0045(6)
C6 0.0383(10) 0.0296(10) 0.0194(8) -0.0042(7) -0.0071(7) 0.0160(8)
C8 0.0209(7) 0.0263(9) 0.0215(8) -0.0088(7) -0.0005(6) 0.0072(6)
C5 0.0358(10) 0.0298(9) 0.0186(8) 0.0031(7) -0.0061(7) -0.0168(8)
C3 0.0207(7) 0.0217(8) 0.0213(8) 0.0050(6) 0.0009(6) -0.0072(6)
N3 0.0177(6) 0.0179(6) 0.0118(5) -0.0009(5) -0.0001(5) 0.0010(5)

loop_
_atom_type_symbol
_atom_type_description
_atom_type_scat_dispersion_real
_atom_type_scat_dispersion_imag
_atom_type_scat_source
C C 0.0033 0.0016 'International Tables Vol C Tables 4.2.6.8 and 6.1.1.4'
H H 0.0000 0.0000 'International Tables Vol C Tables 4.2.6.8 and 6.1.1.4'
N N 0.0061 0.0033 'International Tables Vol C Tables 4.2.6.8 and 6.1.1.4'
Co Co 0.3494 0.9721 'International Tables Vol C Tables 4.2.6.8 and 6.1.1.4'
I I -0.4742 1.8119 'International Tables Vol C Tables 4.2.6.8 and 6.1.1.4'

loop_
_geom_angle_atom_site_label_1
_geom_angle_atom_site_label_2
_geom_angle_atom_site_label_3
_geom_angle
_geom_angle_site_symmetry_1
_geom_angle_site_symmetry_3
_geom_angle_publ_flag
N1 Co1 N3 107.39(6) . . ?
N1 Co1 I2 115.45(4) . . ?
N3 Co1 I2 102.75(4) . . ?
N1 Co1 I1 101.57(4) . . ?
N3 Co1 I1 115.48(4) . . ?
I2 Co1 I1 114.497(9) . . ?
C2 N2 N1 112.09(13) . . ?
C4 N1 N2 105.39(13) . . ?
C4 N1 Co1 131.45(11) . . ?
N2 N1 Co1 123.15(10) . . ?
C9 N4 N3 111.91(13) . . ?
N4 C9 C8 106.25(14) . . ?
N4 C9 C10 122.16(16) . . ?
C8 C9 C10 131.59(16) . . ?
N2 C2 C3 106.04(14) . . ?
N2 C2 C1 122.06(15) . . ?
C3 C2 C1 131.90(16) . . ?
N3 C7 C8 109.88(15) . . ?
N3 C7 C6 120.29(15) . . ?
C8 C7 C6 129.82(16) . . ?
N1 C4 C3 109.76(14) . . ?
N1 C4 C5 120.52(15) . . ?
C3 C4 C5 129.72(15) . . ?
C9 C8 C7 106.38(15) . . ?
C2 C3 C4 106.71(15) . . ?
C7 N3 N4 105.57(13) . . ?
C7 N3 Co1 130.94(11) . . ?
N4 N3 Co1 123.48(10) . . ?

loop_
_geom_bond_atom_site_label_1
_geom_bond_atom_site_label_2
_geom_bond_distance
_geom_bond_site_symmetry_2
_geom_bond_publ_flag
I1 Co1 2.5946(2) . ?
I2 Co1 2.5742(2) . ?
Co1 N1 2.0008(13) . ?
Co1 N3 2.0076(14) . ?
N2 C2 1.348(2) . ?
N2 N1 1.3613(18) . ?
C10 C9 1.493(2) . ?
N1 C4 1.345(2) . ?
N4 C9 1.347(2) . ?
N4 N3 1.3603(18) . ?
C1 C2 1.486(2) . ?
C9 C8 1.380(2) . ?
C2 C3 1.378(2) . ?
C7 N3 1.341(2) . ?
C7 C8 1.397(2) . ?
C7 C6 1.492(2) . ?
C4 C3 1.396(2) . ?
C4 C5 1.494(2) . ?
